data_4124244
loop_
_publ_author_name
'Chai, Zhuo'
'Zhu, You-Min'
'Yang, Pei-Jun'
'Wang, Shaoyin'
'Wang, Shaowu'
'Liu, Zhen'
'Yang, Gaosheng'

_publ_section_title
;
 Copper(I)-Catalyzed Kinetic Resolution of N-Sulfonylaziridines with
 Indoles: Efficient Construction of Pyrroloindolines.
;
_journal_issue 32
_journal_name_full 'Journal of the American Chemical Society'
_journal_page_first 10088
_journal_page_last 10091
_journal_paper_doi 10.1021/jacs.5b05820
_journal_volume 137
_journal_year 2015
_chemical_absolute_configuration rm
_chemical_formula_sum 'C31 H29 Br N2 O2 S'
_chemical_formula_weight 573.53
_chemical_name_systematic
; 
 ? 
;
_space_group_IT_number 19
_symmetry_cell_setting orthorhombic
_symmetry_space_group_name_Hall 'P 2ac 2ab'
_symmetry_space_group_name_H-M 'P 21 21 21'
_atom_sites_solution_hydrogens geom
_atom_sites_solution_primary direct
_atom_sites_solution_secondary difmap
_audit_creation_method SHELXL-97
_cell_angle_alpha 90.00
_cell_angle_beta 90.00
_cell_angle_gamma 90.00
_cell_formula_units_Z 4
_cell_length_a 8.4158(14)
_cell_length_b 15.141(2)
_cell_length_c 21.410(3)
_cell_measurement_reflns_used 6583
_cell_measurement_temperature 293(2)
_cell_measurement_theta_max 23.60
_cell_measurement_theta_min 2.33
_cell_volume 2728.1(7)
_computing_cell_refinement 'Bruker SMART'
_computing_data_collection 'Bruker SMART'
_computing_data_reduction 'Bruker SAINT'
_computing_molecular_graphics 'Bruker SHELXTL'
_computing_publication_material 'Bruker SHELXTL'
_computing_structure_refinement 'SHELXL-97 (Sheldrick, 1997)'
_computing_structure_solution 'SHELXS-97 (Sheldrick, 1990)'
_diffrn_ambient_temperature 293(2)
_diffrn_measured_fraction_theta_full 0.998
_diffrn_measured_fraction_theta_max 0.998
_diffrn_measurement_device_type 'CCD area detector'
_diffrn_measurement_method 'phi and omega scans'
_diffrn_radiation_monochromator graphite
_diffrn_radiation_source 'fine-focus sealed tube'
_diffrn_radiation_type MoK\a
_diffrn_radiation_wavelength 0.71073
_diffrn_reflns_av_R_equivalents 0.0601
_diffrn_reflns_av_sigmaI/netI 0.0727
_diffrn_reflns_limit_h_max 10
_diffrn_reflns_limit_h_min -9
_diffrn_reflns_limit_k_max 19
_diffrn_reflns_limit_k_min -19
_diffrn_reflns_limit_l_max 27
_diffrn_reflns_limit_l_min -27
_diffrn_reflns_number 23314
_diffrn_reflns_theta_full 27.54
_diffrn_reflns_theta_max 27.54
_diffrn_reflns_theta_min 1.65
_exptl_absorpt_coefficient_mu 1.614
_exptl_absorpt_correction_T_max 0.8552
_exptl_absorpt_correction_T_min 0.8176
_exptl_absorpt_correction_type multi-scan
_exptl_crystal_colour colorless
_exptl_crystal_density_diffrn 1.396
_exptl_crystal_density_method 'not measured'
_exptl_crystal_description block
_exptl_crystal_F_000 1184
_exptl_crystal_size_max 0.13
_exptl_crystal_size_mid 0.12
_exptl_crystal_size_min 0.10
_refine_diff_density_max 0.273
_refine_diff_density_min -0.661
_refine_diff_density_rms 0.060
_refine_ls_abs_structure_details 'Flack H D (1983), Acta Cryst. A39, 876-881'
_refine_ls_abs_structure_Flack 0.074(11)
_refine_ls_extinction_method none
_refine_ls_goodness_of_fit_ref 1.031
_refine_ls_hydrogen_treatment mixed
_refine_ls_matrix_type full
_refine_ls_number_parameters 336
_refine_ls_number_reflns 6274
_refine_ls_number_restraints 0
_refine_ls_restrained_S_all 1.031
_refine_ls_R_factor_all 0.0815
_refine_ls_R_factor_gt 0.0461
_refine_ls_shift/su_max 0.001
_refine_ls_shift/su_mean 0.000
_refine_ls_structure_factor_coef Fsqd
_refine_ls_weighting_details 'calc w=1/[\s^2^(Fo^2^)+(0.0639P)^2^+0.0000P] where P=(Fo^2^+2Fc^2^)/3'
_refine_ls_weighting_scheme calc
_refine_ls_wR_factor_gt 0.1223
_refine_ls_wR_factor_ref 0.1375
_reflns_number_gt 4223
_reflns_number_total 6274
_reflns_threshold_expression >2sigma(I)
_cod_data_source_file ja5b05820_si_002.cif
_cod_data_source_block 150122a_0m
_cod_depositor_comments
;
The following automatic conversions were performed:

'_symmetry_cell_setting' value 'Orthorhombic' changed to
'orthorhombic' according to
/usr/data/users/saulius/crontab/automatic-downloads/rss-feeds/ACS/lib/dictionaries/cif_core.dic
dictionary named 'cif_core.dic' version 2.4.2 from 2011-04-26.

Automatic conversion script
Id: cif_fix_values 3271 2015-04-21 07:52:19Z andrius 

 Adding full bibliography for 4124244.cif.
;
_cod_original_cell_volume 2728.1(8)
_cod_original_sg_symbol_H-M P2(1)2(1)2(1)
_cod_database_code 4124244

loop_
_symmetry_equiv_pos_as_xyz
'x, y, z'
'-x+1/2, -y, z+1/2'
'-x, y+1/2, -z+1/2'
'x+1/2, -y+1/2, -z'

loop_
_atom_site_label
_atom_site_type_symbol
_atom_site_fract_x
_atom_site_fract_y
_atom_site_fract_z
_atom_site_U_iso_or_equiv
_atom_site_adp_type
_atom_site_occupancy
_atom_site_symmetry_multiplicity
_atom_site_calc_flag
_atom_site_refinement_flags
Br1 Br 0.27868(7) 0.61749(3) 0.14975(3) 0.0758(2) Uani 1 1 d .
C1 C 0.7903(5) 1.1701(2) 0.11946(19) 0.0448(9) Uani 1 1 d .
C2 C 0.7583(5) 1.2106(3) 0.06245(19) 0.0527(10) Uani 1 1 d .
H2 H 0.8043 1.1897 0.0258 0.063 Uiso 1 1 calc R
C3 C 0.6586(6) 1.2817(3) 0.0611(2) 0.0595(12) Uani 1 1 d .
H3 H 0.6359 1.3080 0.0229 0.071 Uiso 1 1 calc R
C4 C 0.5894(5) 1.3161(3) 0.1151(2) 0.0534(10) Uani 1 1 d .
C5 C 0.6193(6) 1.2721(3) 0.1704(2) 0.0615(12) Uani 1 1 d .
H5 H 0.5695 1.2910 0.2068 0.074 Uiso 1 1 calc R
C6 C 0.7210(6) 1.2008(3) 0.17305(19) 0.0542(11) Uani 1 1 d .
H6 H 0.7423 1.1737 0.2111 0.065 Uiso 1 1 calc R
C7 C 0.4960(7) 1.3990(3) 0.1135(3) 0.0789(15) Uani 1 1 d .
H7A H 0.5638 1.4479 0.1236 0.118 Uiso 1 1 calc R
H7B H 0.4113 1.3956 0.1434 0.118 Uiso 1 1 calc R
H7C H 0.4524 1.4072 0.0725 0.118 Uiso 1 1 calc R
C8 C 0.7557(5) 0.9639(3) 0.06228(17) 0.0439(9) Uani 1 1 d .
H8A H 0.7843 0.9049 0.0486 0.053 Uiso 1 1 calc R
H8B H 0.7758 1.0051 0.0285 0.053 Uiso 1 1 calc R
C9 C 0.5832(4) 0.9675(2) 0.08247(17) 0.0366(8) Uani 1 1 d .
H9 H 0.5545 1.0302 0.0838 0.044 Uiso 1 1 calc R
C10 C 0.5859(4) 0.9352(2) 0.15207(17) 0.0368(8) Uani 1 1 d .
C11 C 0.7625(5) 0.9521(2) 0.17245(16) 0.0405(9) Uani 1 1 d .
H11 H 0.7679 0.9922 0.2083 0.049 Uiso 1 1 calc R
C12 C 0.4639(5) 0.9239(2) 0.04071(17) 0.0399(8) Uani 1 1 d .
C13 C 0.3075(5) 0.9521(3) 0.0401(2) 0.0534(10) Uani 1 1 d .
H13 H 0.2782 1.0008 0.0639 0.064 Uiso 1 1 calc R
C14 C 0.1958(6) 0.9098(4) 0.0051(2) 0.0690(13) Uani 1 1 d .
H14 H 0.0911 0.9293 0.0063 0.083 Uiso 1 1 calc R
C15 C 0.2345(7) 0.8386(3) -0.0322(2) 0.0673(13) Uani 1 1 d .
H15 H 0.1575 0.8096 -0.0556 0.081 Uiso 1 1 calc R
C16 C 0.3928(7) 0.8115(3) -0.0335(2) 0.0642(13) Uani 1 1 d .
H16 H 0.4233 0.7649 -0.0592 0.077 Uiso 1 1 calc R
C17 C 0.5017(5) 0.8527(3) 0.00232(19) 0.0504(10) Uani 1 1 d .
H17 H 0.6062 0.8328 0.0013 0.060 Uiso 1 1 calc R
C18 C 0.5702(5) 0.8361(2) 0.15915(17) 0.0366(8) Uani 1 1 d .
C19 C 0.4408(5) 0.7832(2) 0.14998(18) 0.0423(8) Uani 1 1 d .
H19 H 0.3453 0.8064 0.1355 0.051 Uiso 1 1 calc R
C20 C 0.4561(5) 0.6925(3) 0.16314(17) 0.0453(9) Uani 1 1 d .
C21 C 0.5946(6) 0.6597(3) 0.18641(19) 0.0519(11) Uani 1 1 d .
H21 H 0.6005 0.5998 0.1957 0.062 Uiso 1 1 calc R
C22 C 0.7250(6) 0.7111(2) 0.19663(17) 0.0481(9) Uani 1 1 d .
H22 H 0.8185 0.6871 0.2123 0.058 Uiso 1 1 calc R
C23 C 0.7135(5) 0.8017(2) 0.18263(16) 0.0398(8) Uani 1 1 d .
C24 C 0.9790(5) 0.8578(3) 0.2176(2) 0.0524(10) Uani 1 1 d .
H24A H 1.0526 0.8975 0.1969 0.063 Uiso 1 1 calc R
H24B H 1.0179 0.7981 0.2115 0.063 Uiso 1 1 calc R
C25 C 0.9798(5) 0.8777(3) 0.28618(19) 0.0473(9) Uani 1 1 d .
C26 C 1.0474(7) 0.9552(3) 0.3086(3) 0.0734(15) Uani 1 1 d .
H26 H 1.0924 0.9957 0.2811 0.088 Uiso 1 1 calc R
C27 C 1.0471(9) 0.9718(4) 0.3736(4) 0.096(2) Uani 1 1 d .
H27 H 1.0908 1.0240 0.3888 0.115 Uiso 1 1 calc R
C28 C 0.9841(8) 0.9130(5) 0.4139(3) 0.088(2) Uani 1 1 d .
H28 H 0.9851 0.9240 0.4566 0.106 Uiso 1 1 calc R
C29 C 0.9203(8) 0.8388(4) 0.3917(2) 0.0810(17) Uani 1 1 d .
H29 H 0.8771 0.7984 0.4196 0.097 Uiso 1 1 calc R
C30 C 0.9165(6) 0.8202(3) 0.3287(2) 0.0631(13) Uani 1 1 d .
H30 H 0.8702 0.7679 0.3149 0.076 Uiso 1 1 calc R
C31 C 0.4657(6) 0.9826(3) 0.19216(19) 0.0526(10) Uani 1 1 d .
H31A H 0.3608 0.9720 0.1762 0.079 Uiso 1 1 calc R
H31B H 0.4871 1.0449 0.1916 0.079 Uiso 1 1 calc R
H31C H 0.4725 0.9611 0.2343 0.079 Uiso 1 1 calc R
N1 N 0.8451(4) 0.9888(2) 0.11866(16) 0.0436(7) Uani 1 1 d .
N2 N 0.8264(4) 0.8655(2) 0.18791(16) 0.0499(8) Uani 1 1 d .
O1 O 1.0251(4) 1.0924(2) 0.06645(17) 0.0684(9) Uani 1 1 d .
O2 O 1.0075(4) 1.0886(2) 0.18176(16) 0.0694(9) Uani 1 1 d .
S1 S 0.93285(12) 1.08510(7) 0.12190(5) 0.0505(3) Uani 1 1 d .

loop_
_atom_site_aniso_label
_atom_site_aniso_U_11
_atom_site_aniso_U_22
_atom_site_aniso_U_33
_atom_site_aniso_U_23
_atom_site_aniso_U_13
_atom_site_aniso_U_12
Br1 0.0817(4) 0.0594(3) 0.0863(4) -0.0024(2) -0.0015(3) -0.0299(3)
C1 0.047(2) 0.0367(19) 0.050(2) 0.0039(17) -0.004(2) -0.0105(17)
C2 0.063(3) 0.051(2) 0.045(2) 0.0051(17) 0.000(2) 0.010(2)
C3 0.070(3) 0.060(3) 0.048(3) 0.004(2) -0.011(2) 0.006(2)
C4 0.051(2) 0.041(2) 0.068(3) -0.006(2) -0.003(2) 0.0005(19)
C5 0.079(3) 0.050(3) 0.055(3) -0.008(2) 0.009(2) -0.008(2)
C6 0.073(3) 0.046(2) 0.044(2) 0.0039(17) -0.004(2) -0.010(2)
C7 0.080(4) 0.060(3) 0.096(4) -0.008(3) -0.007(3) 0.013(3)
C8 0.043(2) 0.047(2) 0.042(2) 0.0021(16) 0.0032(18) -0.0027(17)
C9 0.040(2) 0.0305(18) 0.0390(19) 0.0006(15) 0.0010(16) 0.0006(16)
C10 0.045(2) 0.0326(17) 0.0331(18) 0.0006(15) 0.0011(18) -0.0025(14)
C11 0.053(2) 0.0304(17) 0.0382(18) 0.0014(14) -0.0074(17) -0.0088(16)
C12 0.043(2) 0.0359(19) 0.040(2) 0.0077(16) -0.0020(17) -0.0018(16)
C13 0.047(3) 0.061(3) 0.053(2) 0.000(2) -0.005(2) 0.003(2)
C14 0.047(3) 0.092(4) 0.068(3) 0.010(3) -0.007(2) -0.005(3)
C15 0.074(3) 0.071(3) 0.058(3) 0.014(2) -0.021(3) -0.022(3)
C16 0.094(4) 0.051(3) 0.047(3) -0.003(2) -0.012(3) -0.011(3)
C17 0.059(2) 0.042(2) 0.050(2) 0.0027(18) -0.004(2) -0.0015(19)
C18 0.048(2) 0.0288(17) 0.0328(19) -0.0015(14) 0.0060(17) -0.0026(15)
C19 0.048(2) 0.0397(19) 0.0392(19) -0.0014(17) 0.0077(19) -0.0048(16)
C20 0.059(3) 0.0391(19) 0.037(2) -0.0004(16) 0.0046(19) -0.0145(18)
C21 0.082(3) 0.032(2) 0.042(2) -0.0025(17) 0.005(2) -0.008(2)
C22 0.066(3) 0.0365(19) 0.042(2) 0.0060(15) -0.006(2) 0.004(2)
C23 0.053(2) 0.0345(18) 0.0321(18) -0.0015(14) 0.0021(18) -0.0051(17)
C24 0.046(2) 0.051(2) 0.061(3) 0.004(2) -0.009(2) 0.0008(19)
C25 0.045(2) 0.043(2) 0.054(2) 0.0006(19) -0.0148(19) 0.0102(19)
C26 0.082(4) 0.051(3) 0.087(4) -0.008(3) -0.029(3) 0.003(3)
C27 0.106(5) 0.071(4) 0.111(5) -0.038(4) -0.051(4) 0.024(4)
C28 0.101(5) 0.092(5) 0.071(4) -0.030(4) -0.025(4) 0.040(4)
C29 0.097(4) 0.092(4) 0.054(3) 0.000(3) -0.010(3) 0.024(4)
C30 0.076(3) 0.050(2) 0.064(3) -0.007(2) -0.017(2) 0.011(2)
C31 0.067(3) 0.042(2) 0.048(2) -0.0087(18) 0.010(2) 0.003(2)
N1 0.0438(17) 0.0382(17) 0.0487(18) 0.0079(15) -0.0053(16) -0.0063(14)
N2 0.053(2) 0.0424(18) 0.0543(19) 0.0092(16) -0.0209(16) -0.0064(15)
O1 0.0493(18) 0.0585(19) 0.097(2) 0.0205(17) 0.0211(17) -0.0012(15)
O2 0.0616(19) 0.0536(17) 0.093(2) 0.0190(17) -0.0342(18) -0.0173(16)
S1 0.0402(5) 0.0410(5) 0.0703(7) 0.0139(5) -0.0062(5) -0.0081(4)

loop_
_atom_type_symbol
_atom_type_description
_atom_type_scat_dispersion_real
_atom_type_scat_dispersion_imag
_atom_type_scat_source
C C 0.0033 0.0016 'International Tables Vol C Tables 4.2.6.8 and 6.1.1.4'
H H 0.0000 0.0000 'International Tables Vol C Tables 4.2.6.8 and 6.1.1.4'
N N 0.0061 0.0033 'International Tables Vol C Tables 4.2.6.8 and 6.1.1.4'
O O 0.0106 0.0060 'International Tables Vol C Tables 4.2.6.8 and 6.1.1.4'
S S 0.1246 0.1234 'International Tables Vol C Tables 4.2.6.8 and 6.1.1.4'
Br Br -0.2901 2.4595 'International Tables Vol C Tables 4.2.6.8 and 6.1.1.4'

loop_
_geom_angle_atom_site_label_1
_geom_angle_atom_site_label_2
_geom_angle_atom_site_label_3
_geom_angle
C6 C1 C2 120.2(4)
C6 C1 S1 120.9(3)
C2 C1 S1 118.7(3)
C3 C2 C1 119.0(4)
C3 C2 H2 120.5
C1 C2 H2 120.5
C2 C3 C4 122.2(4)
C2 C3 H3 118.9
C4 C3 H3 118.9
C5 C4 C3 116.9(4)
C5 C4 C7 121.7(5)
C3 C4 C7 121.2(5)
C6 C5 C4 121.8(4)
C6 C5 H5 119.1
C4 C5 H5 119.1
C1 C6 C5 119.7(4)
C1 C6 H6 120.1
C5 C6 H6 120.1
C4 C7 H7A 109.5
C4 C7 H7B 109.5
H7A C7 H7B 109.5
C4 C7 H7C 109.5
H7A C7 H7C 109.5
H7B C7 H7C 109.5
N1 C8 C9 104.3(3)
N1 C8 H8A 110.9
C9 C8 H8A 110.9
N1 C8 H8B 110.9
C9 C8 H8B 110.9
H8A C8 H8B 108.9
C12 C9 C8 117.1(3)
C12 C9 C10 116.1(3)
C8 C9 C10 104.2(3)
C12 C9 H9 106.2
C8 C9 H9 106.2
C10 C9 H9 106.2
C31 C10 C18 110.8(3)
C31 C10 C9 112.5(3)
C18 C10 C9 113.7(3)
C31 C10 C11 113.5(3)
C18 C10 C11 102.5(3)
C9 C10 C11 103.1(3)
N2 C11 N1 110.3(3)
N2 C11 C10 105.4(3)
N1 C11 C10 107.1(3)
N2 C11 H11 111.2
N1 C11 H11 111.2
C10 C11 H11 111.2
C13 C12 C17 116.7(4)
C13 C12 C9 120.5(3)
C17 C12 C9 122.7(4)
C14 C13 C12 121.1(4)
C14 C13 H13 119.5
C12 C13 H13 119.5
C13 C14 C15 121.5(5)
C13 C14 H14 119.3
C15 C14 H14 119.3
C14 C15 C16 117.9(4)
C14 C15 H15 121.1
C16 C15 H15 121.1
C17 C16 C15 120.1(5)
C17 C16 H16 120.0
C15 C16 H16 120.0
C16 C17 C12 122.7(4)
C16 C17 H17 118.7
C12 C17 H17 118.7
C19 C18 C23 121.2(3)
C19 C18 C10 129.5(4)
C23 C18 C10 109.1(3)
C18 C19 C20 118.0(4)
C18 C19 H19 121.0
C20 C19 H19 121.0
C21 C20 C19 120.5(4)
C21 C20 Br1 120.8(3)
C19 C20 Br1 118.8(3)
C20 C21 C22 122.7(4)
C20 C21 H21 118.6
C22 C21 H21 118.6
C21 C22 C23 117.8(4)
C21 C22 H22 121.1
C23 C22 H22 121.1
N2 C23 C18 111.5(3)
N2 C23 C22 128.8(4)
C18 C23 C22 119.7(4)
N2 C24 C25 114.9(4)
N2 C24 H24A 108.6
C25 C24 H24A 108.6
N2 C24 H24B 108.6
C25 C24 H24B 108.6
H24A C24 H24B 107.5
C30 C25 C26 117.9(4)
C30 C25 C24 121.4(4)
C26 C25 C24 120.7(4)
C25 C26 C27 119.3(6)
C25 C26 H26 120.3
C27 C26 H26 120.3
C28 C27 C26 120.8(6)
C28 C27 H27 119.6
C26 C27 H27 119.6
C29 C28 C27 119.2(6)
C29 C28 H28 120.4
C27 C28 H28 120.4
C28 C29 C30 122.1(7)
C28 C29 H29 119.0
C30 C29 H29 119.0
C25 C30 C29 120.8(5)
C25 C30 H30 119.6
C29 C30 H30 119.6
C10 C31 H31A 109.5
C10 C31 H31B 109.5
H31A C31 H31B 109.5
C10 C31 H31C 109.5
H31A C31 H31C 109.5
H31B C31 H31C 109.5
C11 N1 C8 107.9(3)
C11 N1 S1 121.5(3)
C8 N1 S1 119.6(3)
C23 N2 C24 127.1(3)
C23 N2 C11 111.3(3)
C24 N2 C11 120.3(3)
O1 S1 O2 120.4(2)
O1 S1 N1 106.3(2)
O2 S1 N1 105.66(18)
O1 S1 C1 106.86(19)
O2 S1 C1 107.4(2)
N1 S1 C1 110.06(17)

loop_
_geom_bond_atom_site_label_1
_geom_bond_atom_site_label_2
_geom_bond_distance
Br1 C20 1.897(4)
C1 C6 1.369(6)
C1 C2 1.393(5)
C1 S1 1.760(4)
C2 C3 1.364(6)
C2 H2 0.9300
C3 C4 1.396(7)
C3 H3 0.9300
C4 C5 1.381(7)
C4 C7 1.481(7)
C5 C6 1.378(7)
C5 H5 0.9300
C6 H6 0.9300
C7 H7A 0.9600
C7 H7B 0.9600
C7 H7C 0.9600
C8 N1 1.472(5)
C8 C9 1.516(5)
C8 H8A 0.9700
C8 H8B 0.9700
C9 C12 1.497(5)
C9 C10 1.568(5)
C9 H9 0.9800
C10 C31 1.509(5)
C10 C18 1.514(4)
C10 C11 1.570(5)
C11 N2 1.455(5)
C11 N1 1.455(5)
C11 H11 0.9800
C12 C13 1.384(6)
C12 C17 1.392(6)
C13 C14 1.362(6)
C13 H13 0.9300
C14 C15 1.380(7)
C14 H14 0.9300
C15 C16 1.394(8)
C15 H15 0.9300
C16 C17 1.348(6)
C16 H16 0.9300
C17 H17 0.9300
C18 C19 1.366(5)
C18 C23 1.407(6)
C19 C20 1.408(5)
C19 H19 0.9300
C20 C21 1.361(6)
C21 C22 1.363(6)
C21 H21 0.9300
C22 C23 1.408(5)
C22 H22 0.9300
C23 N2 1.359(5)
C24 N2 1.438(5)
C24 C25 1.500(6)
C24 H24A 0.9700
C24 H24B 0.9700
C25 C30 1.368(6)
C25 C26 1.389(6)
C26 C27 1.415(9)
C26 H26 0.9300
C27 C28 1.348(9)
C27 H27 0.9300
C28 C29 1.332(9)
C28 H28 0.9300
C29 C30 1.379(7)
C29 H29 0.9300
C30 H30 0.9300
C31 H31A 0.9600
C31 H31B 0.9600
C31 H31C 0.9600
N1 S1 1.636(3)
O1 S1 1.423(3)
O2 S1 1.428(3)
